data_7226625
loop_
_publ_author_name
'Tang, Yongxing'
'Gao, Haixiang'
'Imler, Gregory H.'
'Parrish, Damon A.'
'Shreeve, Jean'ne M.'

_publ_section_title
;
 Energetic dinitromethyl group functionalized azofurazan and its
 azofurazanates
;
_journal_issue 94
_journal_name_full 'RSC Adv.'
_journal_page_first 91477
_journal_paper_doi 10.1039/C6RA22007J
_journal_volume 6
_journal_year 2016
_chemical_formula_moiety 'C6 F2 N10 O10'
_chemical_formula_sum 'C6 F2 N10 O10'
_chemical_formula_weight 410.16
_space_group_crystal_system monoclinic
_space_group_IT_number 14
_space_group_name_Hall '-P 2yn'
_space_group_name_H-M_alt 'P 1 21/n 1'
_symmetry_space_group_name_Hall '-P 2yn'
_symmetry_space_group_name_H-M 'P 1 21/n 1'
_audit_creation_method SHELXL-2014/7
_audit_update_record
;
2016-04-09 deposited with the CCDC.
2016-09-19 downloaded from the CCDC.
;
_cell_angle_alpha 90
_cell_angle_beta 90.9520(10)
_cell_angle_gamma 90
_cell_formula_units_Z 2
_cell_length_a 7.2868(5)
_cell_length_b 7.7602(5)
_cell_length_c 12.5498(8)
_cell_measurement_reflns_used 5370
_cell_measurement_temperature 150(2)
_cell_measurement_theta_max 29.927
_cell_measurement_theta_min 3.0865
_cell_volume 709.56(8)
_computing_cell_refinement 'Bruker APEX3 v2015.5-2 (Bruker, 2015)'
_computing_data_collection 'Bruker APEX3 v2015.5-2 (Bruker, 2015)'
_computing_data_reduction
;
Bruker SAINT v8.34A (Bruker, 2013), Bruker XPREP v2014/2 (Bruker, 2014)
;
_computing_molecular_graphics 'Bruker SHELXTL v2014/7 (Bruker, 2014)'
_computing_publication_material 'Bruker SHELXTL v2014/7 (Bruker, 2014)'
_computing_structure_refinement 'SHELXL-2014/7 (Sheldrick, 2014)'
_computing_structure_solution 'Bruker SHELXTL v2014/7 (Bruker, 2014)'
_diffrn_ambient_temperature 150(2)
_diffrn_measured_fraction_theta_full 0.998
_diffrn_measured_fraction_theta_max 0.976
_diffrn_measurement_device_type 'Bruker SMART APEX II CCD'
_diffrn_measurement_method '\w scans'
_diffrn_radiation_monochromator graphite
_diffrn_radiation_source 'fine focus sealed tube'
_diffrn_radiation_type MoK\a
_diffrn_radiation_wavelength 0.71073
_diffrn_reflns_av_R_equivalents 0.0146
_diffrn_reflns_av_unetI/netI 0.0111
_diffrn_reflns_Laue_measured_fraction_full 0.998
_diffrn_reflns_Laue_measured_fraction_max 0.976
_diffrn_reflns_limit_h_max 10
_diffrn_reflns_limit_h_min -10
_diffrn_reflns_limit_k_max 10
_diffrn_reflns_limit_k_min -10
_diffrn_reflns_limit_l_max 17
_diffrn_reflns_limit_l_min -16
_diffrn_reflns_number 7608
_diffrn_reflns_point_group_measured_fraction_full 0.998
_diffrn_reflns_point_group_measured_fraction_max 0.976
_diffrn_reflns_theta_full 25.242
_diffrn_reflns_theta_max 29.934
_diffrn_reflns_theta_min 3.086
_exptl_absorpt_coefficient_mu 0.195
_exptl_absorpt_correction_T_max 0.7460
_exptl_absorpt_correction_T_min 0.7048
_exptl_absorpt_correction_type multi-scan
_exptl_absorpt_process_details 'SADABS v2014/5 (Bruker, 2008)'
_exptl_crystal_colour Yellow
_exptl_crystal_density_diffrn 1.920
_exptl_crystal_description Block
_exptl_crystal_F_000 408
_exptl_crystal_size_max 0.460
_exptl_crystal_size_mid 0.375
_exptl_crystal_size_min 0.210
_refine_diff_density_max 0.391
_refine_diff_density_min -0.244
_refine_diff_density_rms 0.049
_refine_ls_extinction_method none
_refine_ls_goodness_of_fit_ref 1.044
_refine_ls_hydrogen_treatment undef
_refine_ls_matrix_type full
_refine_ls_number_parameters 127
_refine_ls_number_reflns 2005
_refine_ls_number_restraints 0
_refine_ls_restrained_S_all 1.044
_refine_ls_R_factor_all 0.0316
_refine_ls_R_factor_gt 0.0298
_refine_ls_shift/su_max 0.001
_refine_ls_shift/su_mean 0.000
_refine_ls_structure_factor_coef Fsqd
_refine_ls_weighting_details 'w=1/[\s^2^(Fo^2^)+(0.0376P)^2^+0.2699P] where P=(Fo^2^+2Fc^2^)/3'
_refine_ls_weighting_scheme calc
_refine_ls_wR_factor_gt 0.0768
_refine_ls_wR_factor_ref 0.0783
_reflns_Friedel_coverage 0.000
_reflns_number_gt 1875
_reflns_number_total 2005
_reflns_threshold_expression 'I > 2\s(I)'
_cod_data_source_file c6ra22007j2.cif
_cod_data_source_block shrv405
_cod_database_code 7226625
_shelx_shelxl_version_number 2014/7
_shelx_space_group_comment
;
The symmetry employed for this shelxl refinement is uniquely defined
by the following loop, which should always be used as a source of
symmetry information in preference to the above space-group names.
They are only intended as comments.
;
_shelx_estimated_absorpt_t_min 0.916
_shelx_estimated_absorpt_t_max 0.960

loop_
_space_group_symop_operation_xyz
'x, y, z'
'-x+1/2, y+1/2, -z+1/2'
'-x, -y, -z'
'x-1/2, -y-1/2, z-1/2'

loop_
_atom_site_label
_atom_site_type_symbol
_atom_site_fract_x
_atom_site_fract_y
_atom_site_fract_z
_atom_site_U_iso_or_equiv
_atom_site_adp_type
_atom_site_occupancy
_atom_site_site_symmetry_order
_atom_site_calc_flag
O1 O -0.27714(11) 0.79468(13) 0.78765(7) 0.0351(2) Uani 1 1 d
O2 O -0.14836(12) 0.90602(13) 0.92943(8) 0.0400(2) Uani 1 1 d
N3 N -0.14848(11) 0.82638(11) 0.84640(7) 0.02209(17) Uani 1 1 d
C4 C 0.03903(12) 0.76038(11) 0.81067(7) 0.01573(17) Uani 1 1 d
N5 N 0.10713(11) 0.89166(11) 0.72781(7) 0.02161(17) Uani 1 1 d
O6 O 0.20762(11) 0.83395(12) 0.66079(6) 0.03032(18) Uani 1 1 d
O7 O 0.05694(12) 1.03902(10) 0.73873(8) 0.0361(2) Uani 1 1 d
F8 F 0.01446(8) 0.61094(7) 0.76001(4) 0.02046(13) Uani 1 1 d
C9 C 0.17483(12) 0.75122(11) 0.90097(7) 0.01565(17) Uani 1 1 d
N10 N 0.31742(11) 0.85208(11) 0.90225(6) 0.02010(17) Uani 1 1 d
O11 O 0.41971(10) 0.80397(10) 0.99047(6) 0.02510(17) Uani 1 1 d
N12 N 0.33870(12) 0.67095(12) 1.04380(7) 0.02410(18) Uani 1 1 d
C13 C 0.18729(12) 0.63712(12) 0.99044(7) 0.01785(18) Uani 1 1 d
N14 N 0.07358(11) 0.50402(11) 1.02685(6) 0.01900(16) Uani 1 1 d

loop_
_atom_site_aniso_label
_atom_site_aniso_U_11
_atom_site_aniso_U_22
_atom_site_aniso_U_33
_atom_site_aniso_U_23
_atom_site_aniso_U_13
_atom_site_aniso_U_12
O1 0.0173(3) 0.0505(5) 0.0372(4) 0.0023(4) -0.0055(3) -0.0015(3)
O2 0.0285(4) 0.0500(5) 0.0417(5) -0.0218(4) 0.0044(3) 0.0084(4)
N3 0.0159(4) 0.0236(4) 0.0268(4) 0.0012(3) 0.0019(3) 0.0010(3)
C4 0.0157(4) 0.0155(4) 0.0160(4) 0.0011(3) 0.0008(3) -0.0012(3)
N5 0.0178(4) 0.0242(4) 0.0227(4) 0.0079(3) -0.0034(3) -0.0041(3)
O6 0.0255(4) 0.0445(5) 0.0211(3) 0.0079(3) 0.0044(3) -0.0030(3)
O7 0.0361(5) 0.0206(4) 0.0515(5) 0.0118(3) 0.0000(4) -0.0014(3)
F8 0.0256(3) 0.0174(3) 0.0184(3) -0.00215(19) 0.0004(2) -0.0014(2)
C9 0.0157(4) 0.0168(4) 0.0145(4) -0.0006(3) 0.0013(3) 0.0000(3)
N10 0.0182(4) 0.0232(4) 0.0189(4) -0.0001(3) -0.0012(3) -0.0024(3)
O11 0.0199(3) 0.0326(4) 0.0226(3) 0.0031(3) -0.0046(3) -0.0075(3)
N12 0.0208(4) 0.0317(4) 0.0197(4) 0.0038(3) -0.0018(3) -0.0043(3)
C13 0.0175(4) 0.0219(4) 0.0141(4) 0.0009(3) 0.0006(3) -0.0004(3)
N14 0.0191(4) 0.0227(4) 0.0152(3) 0.0025(3) 0.0013(3) -0.0011(3)

loop_
_atom_type_symbol
_atom_type_description
_atom_type_scat_dispersion_real
_atom_type_scat_dispersion_imag
_atom_type_scat_source
C C 0.0033 0.0016 'International Tables Vol C Tables 4.2.6.8 and 6.1.1.4'
N N 0.0061 0.0033 'International Tables Vol C Tables 4.2.6.8 and 6.1.1.4'
O O 0.0106 0.0060 'International Tables Vol C Tables 4.2.6.8 and 6.1.1.4'
F F 0.0171 0.0103 'International Tables Vol C Tables 4.2.6.8 and 6.1.1.4'

loop_
_geom_angle_atom_site_label_1
_geom_angle_atom_site_label_2
_geom_angle_atom_site_label_3
_geom_angle
_geom_angle_site_symmetry_1
O1 N3 O2 128.18(9) .
O1 N3 C4 116.09(8) .
O2 N3 C4 115.72(8) .
F8 C4 C9 113.73(7) .
F8 C4 N3 108.47(7) .
C9 C4 N3 112.11(7) .
F8 C4 N5 107.15(7) .
C9 C4 N5 109.04(7) .
N3 C4 N5 105.94(7) .
O7 N5 O6 128.06(9) .
O7 N5 C4 116.53(8) .
O6 N5 C4 115.40(8) .
N10 C9 C13 108.80(8) .
N10 C9 C4 119.98(8) .
C13 C9 C4 131.07(8) .
C9 N10 O11 105.58(7) .
N12 O11 N10 111.45(7) .
C13 N12 O11 105.55(8) .
N12 C13 N14 118.56(8) .
N12 C13 C9 108.62(8) .
N14 C13 C9 132.81(8) .
N14 N14 C13 111.34(9) 3_567

loop_
_geom_bond_atom_site_label_1
_geom_bond_atom_site_label_2
_geom_bond_distance
_geom_bond_site_symmetry_2
O1 N3 1.2083(12) .
O2 N3 1.2116(12) .
N3 C4 1.5332(12) .
C4 F8 1.3332(10) .
C4 C9 1.4937(12) .
C4 N5 1.5436(12) .
N5 O7 1.2091(12) .
N5 O6 1.2102(12) .
C9 N10 1.3007(12) .
C9 C13 1.4317(12) .
N10 O11 1.3760(10) .
O11 N12 1.3693(11) .
N12 C13 1.3077(12) .
C13 N14 1.4053(12) .
N14 N14 1.2586(15) 3_567

loop_
_geom_torsion_atom_site_label_1
_geom_torsion_atom_site_label_2
_geom_torsion_atom_site_label_3
_geom_torsion_atom_site_label_4
_geom_torsion
_geom_torsion_site_symmetry_4
O1 N3 C4 F8 -34.26(11) .
O2 N3 C4 F8 146.75(9) .
O1 N3 C4 C9 -160.68(9) .
O2 N3 C4 C9 20.33(12) .
O1 N3 C4 N5 80.49(10) .
O2 N3 C4 N5 -98.49(10) .
F8 C4 N5 O7 145.74(8) .
C9 C4 N5 O7 -90.76(10) .
N3 C4 N5 O7 30.09(11) .
F8 C4 N5 O6 -35.60(10) .
C9 C4 N5 O6 87.91(9) .
N3 C4 N5 O6 -151.25(8) .
F8 C4 C9 N10 122.76(9) .
N3 C4 C9 N10 -113.72(9) .
N5 C4 C9 N10 3.26(11) .
F8 C4 C9 C13 -52.30(13) .
N3 C4 C9 C13 71.22(12) .
N5 C4 C9 C13 -171.80(9) .
C13 C9 N10 O11 0.09(10) .
C4 C9 N10 O11 -175.98(7) .
C9 N10 O11 N12 0.26(10) .
N10 O11 N12 C13 -0.52(11) .
O11 N12 C13 N14 179.92(8) .
O11 N12 C13 C9 0.55(11) .
N10 C9 C13 N12 -0.42(11) .
C4 C9 C13 N12 175.06(9) .
N10 C9 C13 N14 -179.66(10) .
C4 C9 C13 N14 -4.18(17) .
N12 C13 N14 N14 174.46(10) 3_567
C9 C13 N14 N14 -6.36(16) 3_567
